data_4037220
loop_
_publ_author_name
'Jia, Chun-Man'
'Zhang, Heng-Xia'
'Nie, Jing'
'Ma, Jun-An'

_publ_section_title
;
 Catalytic Asymmetric Decarboxylative Mannich Reaction of Malonic Acid
 Half Esters with Cyclic Aldimines: Access to Chiral \b-Amino Esters and
 Chroman-4-amines.
;
_journal_issue 18
_journal_name_full 'The Journal of organic chemistry'
_journal_page_first 8561
_journal_page_last 8569
_journal_paper_doi 10.1021/acs.joc.6b01750
_journal_volume 81
_journal_year 2016
_chemical_absolute_configuration R
_chemical_formula_sum 'C15 H11 Br N O5 S'
_chemical_formula_weight 397.22
_space_group_IT_number 4
_space_group_name_Hall 'P 2yb'
_space_group_name_H-M_alt 'P 1 21 1'
_symmetry_cell_setting monoclinic
_symmetry_space_group_name_H-M 'P 1 21 1'
_atom_sites_solution_hydrogens geom
_atom_sites_solution_primary direct
_atom_sites_solution_secondary difmap
_audit_creation_method SHELXL-97
_cell_angle_alpha 90.00
_cell_angle_beta 101.058(9)
_cell_angle_gamma 90.00
_cell_formula_units_Z 2
_cell_length_a 8.962(9)
_cell_length_b 7.654(7)
_cell_length_c 11.568(12)
_cell_measurement_reflns_used 3479
_cell_measurement_temperature 294(2)
_cell_measurement_theta_max 27.5
_cell_measurement_theta_min 3.2
_cell_volume 778.8(13)
_computing_cell_refinement CRYSTALCLEAR
_computing_data_collection CRYSTALCLEAR
_computing_data_reduction CRYSTALCLEAR
_computing_molecular_graphics 'Bruker SHELXTL'
_computing_publication_material 'Bruker SHELXTL'
_computing_structure_refinement 'SHELXL-97 (Sheldrick, 1997)'
_computing_structure_solution 'SHELXS-97 (Sheldrick, 1990)'
_diffrn_ambient_temperature 294(2)
_diffrn_detector_area_resol_mean 13.6612
_diffrn_measured_fraction_theta_full 0.995
_diffrn_measured_fraction_theta_max 0.995
_diffrn_measurement_device_type 'Rigaku Mercury375R'
_diffrn_measurement_method 'profile data from \w-scans'
_diffrn_radiation_monochromator graphite
_diffrn_radiation_source 'fine-focus sealed tube'
_diffrn_radiation_type MoK\a
_diffrn_radiation_wavelength 0.71073
_diffrn_reflns_av_R_equivalents 0.0953
_diffrn_reflns_av_sigmaI/netI 0.0913
_diffrn_reflns_limit_h_max 11
_diffrn_reflns_limit_h_min -11
_diffrn_reflns_limit_k_max 9
_diffrn_reflns_limit_k_min -9
_diffrn_reflns_limit_l_max 15
_diffrn_reflns_limit_l_min -14
_diffrn_reflns_number 8124
_diffrn_reflns_theta_full 27.45
_diffrn_reflns_theta_max 27.45
_diffrn_reflns_theta_min 3.19
_exptl_absorpt_coefficient_mu 2.798
_exptl_absorpt_correction_T_max 0.8282
_exptl_absorpt_correction_T_min 0.4776
_exptl_absorpt_correction_type multi-scan
_exptl_crystal_colour COLORLESS
_exptl_crystal_density_diffrn 1.694
_exptl_crystal_density_method 'not measured'
_exptl_crystal_description NEEDLE
_exptl_crystal_F_000 398
_exptl_crystal_size_max 0.31
_exptl_crystal_size_mid 0.19
_exptl_crystal_size_min 0.07
_refine_diff_density_max 2.441
_refine_diff_density_min -0.833
_refine_diff_density_rms 0.159
_refine_ls_abs_structure_details 'Flack H D (1983), Acta Cryst. A39, 876-881'
_refine_ls_abs_structure_Flack 0.03(3)
_refine_ls_extinction_method none
_refine_ls_goodness_of_fit_ref 1.096
_refine_ls_hydrogen_treatment constr
_refine_ls_matrix_type full
_refine_ls_number_parameters 208
_refine_ls_number_reflns 3517
_refine_ls_number_restraints 1
_refine_ls_restrained_S_all 1.096
_refine_ls_R_factor_all 0.0984
_refine_ls_R_factor_gt 0.0897
_refine_ls_shift/su_max 0.000
_refine_ls_shift/su_mean 0.000
_refine_ls_structure_factor_coef Fsqd
_refine_ls_weighting_details 'calc w=1/[\s^2^(Fo^2^)+(0.1528P)^2^+1.7788P] where P=(Fo^2^+2Fc^2^)/3'
_refine_ls_weighting_scheme calc
_refine_ls_wR_factor_gt 0.2725
_refine_ls_wR_factor_ref 0.2784
_reflns_number_gt 2661
_reflns_number_total 3517
_reflns_threshold_expression >2sigma(I)
_cod_data_source_file jo6b01750_si_002.cif
_cod_data_source_block 140509a
_cod_depositor_comments
;
The following automatic conversions were performed:

data item '_exptl_absorpt_correction_type' value 'MULTI-SCAN' was
changed to 'multi-scan' in accordance with the
/home/saulius/struct/COD-crude-data/automatic-downloads/DataCite-retrospective/ACS/depositions/lib/dictionaries/cif_core.dic
dictionary named 'cif_core.dic' version 2.4.2 last updated on
2011-04-26.

data item '_refine_ls_hydrogen_treatment' value 'CONSTR' was changed
to 'constr' in accordance with the
/home/saulius/struct/COD-crude-data/automatic-downloads/DataCite-retrospective/ACS/depositions/lib/dictionaries/cif_core.dic
dictionary named 'cif_core.dic' version 2.4.2 last updated on
2011-04-26.

data item '_symmetry_cell_setting' value 'MONOCLINIC' was changed to
'monoclinic' in accordance with the
/home/saulius/struct/COD-crude-data/automatic-downloads/DataCite-retrospective/ACS/depositions/lib/dictionaries/cif_core.dic
dictionary named 'cif_core.dic' version 2.4.2 last updated on
2011-04-26.

Automatic conversion script
Id: cif_fix_values 6909 2019-04-08 15:41:33Z antanas 
;
_cod_original_sg_symbol_H-M P2(1)
_cod_database_code 4037220

loop_
_symmetry_equiv_pos_as_xyz
'x, y, z'
'-x, y+1/2, -z'

loop_
_atom_site_label
_atom_site_type_symbol
_atom_site_fract_x
_atom_site_fract_y
_atom_site_fract_z
_atom_site_U_iso_or_equiv
_atom_site_adp_type
_atom_site_occupancy
_atom_site_symmetry_multiplicity
_atom_site_calc_flag
_atom_site_refinement_flags
C1 C -0.0755(12) 0.5062(13) 0.3384(9) 0.046(2) Uani 1 1 d .
C2 C -0.0452(13) 0.4189(16) 0.4469(9) 0.051(2) Uani 1 1 d .
H2 H -0.1249 0.3743 0.4788 0.062 Uiso 1 1 calc R
C3 C 0.1002(12) 0.3994(15) 0.5054(9) 0.048(2) Uani 1 1 d .
H3 H 0.1206 0.3509 0.5805 0.057 Uiso 1 1 calc R
C4 C 0.2181(11) 0.4528(12) 0.4513(8) 0.042(2) Uani 1 1 d .
C5 C 0.1948(13) 0.5304(17) 0.3424(10) 0.057(3) Uani 1 1 d .
H5 H 0.2771 0.5628 0.3090 0.069 Uiso 1 1 calc R
C6 C 0.0500(13) 0.5595(18) 0.2838(9) 0.056(2) Uani 1 1 d .
H6 H 0.0320 0.6126 0.2101 0.067 Uiso 1 1 calc R
C7 C 0.4351(10) 0.5393(18) 0.5888(8) 0.047(2) Uani 1 1 d .
C8 C 0.5994(10) 0.4838(14) 0.6395(9) 0.046(2) Uani 1 1 d .
H8A H 0.6662 0.5232 0.5880 0.055 Uiso 1 1 calc R
H8B H 0.6056 0.3575 0.6447 0.055 Uiso 1 1 calc R
C9 C 0.6502(8) 0.5648(15) 0.7636(7) 0.0359(16) Uani 1 1 d .
H9 H 0.6399 0.6917 0.7542 0.043 Uiso 1 1 calc R
C10 C 0.8160(9) 0.5287(13) 0.8143(7) 0.0376(19) Uani 1 1 d .
C11 C 0.9282(10) 0.5880(13) 0.7580(8) 0.043(2) Uani 1 1 d .
H11 H 0.9018 0.6518 0.6887 0.052 Uiso 1 1 calc R
C12 C 1.0832(11) 0.5532(19) 0.8042(10) 0.055(2) Uani 1 1 d .
H12 H 1.1567 0.5878 0.7622 0.065 Uiso 1 1 calc R
C13 C 1.1254(11) 0.4714(15) 0.9071(10) 0.049(2) Uani 1 1 d .
H13 H 1.2283 0.4549 0.9376 0.058 Uiso 1 1 calc R
C14 C 1.0164(11) 0.4095(14) 0.9702(9) 0.045(2) Uani 1 1 d .
H14 H 1.0441 0.3523 1.0420 0.054 Uiso 1 1 calc R
C15 C 0.8661(9) 0.4388(12) 0.9193(8) 0.0366(18) Uani 1 1 d .
N1 N 0.5480(8) 0.5107(9) 0.8450(7) 0.0362(16) Uani 1 1 d .
O1 O 0.3707(8) 0.4152(11) 0.5092(7) 0.0498(17) Uani 1 1 d .
O2 O 0.3753(11) 0.6671(13) 0.6068(10) 0.081(3) Uani 1 1 d .
O3 O 0.7636(8) 0.3786(10) 0.9913(6) 0.0498(18) Uani 1 1 d .
O4 O 0.6090(9) 0.1964(10) 0.8419(7) 0.0557(19) Uani 1 1 d .
O5 O 0.5031(11) 0.3173(14) 1.0062(8) 0.0569(18) Uani 1 1 d .
S1 S 0.5953(3) 0.3363(3) 0.9204(2) 0.0406(5) Uani 1 1 d .
Br1 Br -0.27876(13) 0.55343(19) 0.26196(11) 0.0685(5) Uani 1 1 d .

loop_
_atom_site_aniso_label
_atom_site_aniso_U_11
_atom_site_aniso_U_22
_atom_site_aniso_U_33
_atom_site_aniso_U_23
_atom_site_aniso_U_13
_atom_site_aniso_U_12
C1 0.048(5) 0.040(5) 0.045(5) -0.004(4) -0.005(4) -0.001(4)
C2 0.049(5) 0.057(6) 0.051(5) -0.003(5) 0.016(4) -0.019(5)
C3 0.052(6) 0.047(5) 0.041(5) 0.000(4) 0.004(4) 0.010(5)
C4 0.042(5) 0.035(4) 0.046(5) -0.003(4) -0.002(4) 0.001(4)
C5 0.059(6) 0.050(7) 0.064(6) -0.003(5) 0.016(5) -0.019(5)
C6 0.072(6) 0.042(5) 0.051(5) 0.002(5) 0.003(4) 0.008(7)
C7 0.039(4) 0.050(6) 0.049(5) 0.006(5) 0.003(4) 0.002(5)
C8 0.033(4) 0.055(5) 0.049(5) -0.005(4) 0.006(4) 0.013(4)
C9 0.030(3) 0.040(4) 0.040(4) 0.007(4) 0.013(3) 0.008(4)
C10 0.033(4) 0.044(5) 0.040(4) 0.002(4) 0.017(3) -0.008(4)
C11 0.034(4) 0.047(6) 0.050(5) 0.000(4) 0.011(3) -0.005(4)
C12 0.037(4) 0.052(5) 0.077(6) -0.003(6) 0.016(4) 0.014(6)
C13 0.028(4) 0.051(5) 0.067(6) -0.016(5) 0.010(4) -0.002(4)
C14 0.032(4) 0.051(5) 0.050(5) -0.008(4) 0.003(4) 0.008(4)
C15 0.029(4) 0.038(4) 0.043(4) -0.003(3) 0.009(3) -0.002(3)
N1 0.028(3) 0.038(4) 0.047(4) -0.004(3) 0.017(3) 0.002(3)
O1 0.033(3) 0.058(4) 0.056(4) -0.012(3) 0.001(3) 0.006(3)
O2 0.054(5) 0.062(5) 0.112(8) -0.032(5) -0.023(5) 0.022(4)
O3 0.042(4) 0.059(5) 0.051(4) 0.009(3) 0.015(3) -0.012(3)
O4 0.055(4) 0.046(4) 0.072(5) -0.012(4) 0.027(4) -0.004(3)
O5 0.050(3) 0.071(5) 0.059(4) 0.008(4) 0.034(3) -0.006(3)
S1 0.0366(10) 0.0417(11) 0.0474(12) -0.0001(10) 0.0178(9) -0.0020(9)
Br1 0.0516(6) 0.0651(7) 0.0785(8) -0.0045(7) -0.0136(5) 0.0037(6)

loop_
_atom_type_symbol
_atom_type_description
_atom_type_scat_dispersion_real
_atom_type_scat_dispersion_imag
_atom_type_scat_source
C C 0.0033 0.0016 'International Tables Vol C Tables 4.2.6.8 and 6.1.1.4'
H H 0.0000 0.0000 'International Tables Vol C Tables 4.2.6.8 and 6.1.1.4'
N N 0.0061 0.0033 'International Tables Vol C Tables 4.2.6.8 and 6.1.1.4'
O O 0.0106 0.0060 'International Tables Vol C Tables 4.2.6.8 and 6.1.1.4'
S S 0.1246 0.1234 'International Tables Vol C Tables 4.2.6.8 and 6.1.1.4'
Br Br -0.2901 2.4595 'International Tables Vol C Tables 4.2.6.8 and 6.1.1.4'

loop_
_geom_angle_atom_site_label_1
_geom_angle_atom_site_label_2
_geom_angle_atom_site_label_3
_geom_angle
C2 C1 C6 119.4(9)
C2 C1 Br1 120.7(8)
C6 C1 Br1 119.9(7)
C3 C2 C1 120.1(10)
C3 C2 H2 119.9
C1 C2 H2 119.9
C2 C3 C4 119.0(9)
C2 C3 H3 120.5
C4 C3 H3 120.5
C5 C4 C3 123.1(10)
C5 C4 O1 118.7(9)
C3 C4 O1 118.1(8)
C6 C5 C4 119.4(11)
C6 C5 H5 120.3
C4 C5 H5 120.3
C5 C6 C1 118.8(10)
C5 C6 H6 120.6
C1 C6 H6 120.6
O2 C7 O1 124.0(9)
O2 C7 C8 127.5(10)
O1 C7 C8 108.3(9)
C7 C8 C9 109.5(7)
C7 C8 H8A 109.8
C9 C8 H8A 109.8
C7 C8 H8B 109.8
C9 C8 H8B 109.8
H8A C8 H8B 108.2
N1 C9 C10 112.3(6)
N1 C9 C8 111.5(8)
C10 C9 C8 112.2(7)
N1 C9 H9 106.8
C10 C9 H9 106.8
C8 C9 H9 106.8
C11 C10 C15 115.7(8)
C11 C10 C9 120.5(8)
C15 C10 C9 123.8(7)
C10 C11 C12 120.9(10)
C10 C11 H11 119.6
C12 C11 H11 119.6
C13 C12 C11 121.0(10)
C13 C12 H12 119.5
C11 C12 H12 119.5
C12 C13 C14 120.9(9)
C12 C13 H13 119.6
C14 C13 H13 119.6
C15 C14 C13 116.2(10)
C15 C14 H14 121.9
C13 C14 H14 121.9
C14 C15 C10 125.2(8)
C14 C15 O3 112.5(8)
C10 C15 O3 122.1(7)
C9 N1 S1 116.3(6)
C7 O1 C4 114.6(8)
C15 O3 S1 114.4(6)
O5 S1 O4 120.2(6)
O5 S1 O3 106.2(5)
O4 S1 O3 106.8(5)
O5 S1 N1 109.7(5)
O4 S1 N1 109.0(5)
O3 S1 N1 103.5(4)

loop_
_geom_bond_atom_site_label_1
_geom_bond_atom_site_label_2
_geom_bond_distance
C1 C2 1.402(15)
C1 C6 1.451(17)
C1 Br1 1.901(10)
C2 C3 1.356(15)
C2 H2 0.9300
C3 C4 1.388(16)
C3 H3 0.9300
C4 C5 1.372(15)
C4 O1 1.432(11)
C5 C6 1.362(16)
C5 H5 0.9300
C6 H6 0.9300
C7 O2 1.154(16)
C7 O1 1.371(14)
C7 C8 1.537(12)
C8 C9 1.549(13)
C8 H8A 0.9700
C8 H8B 0.9700
C9 N1 1.494(10)
C9 C10 1.514(11)
C9 H9 0.9800
C10 C11 1.375(12)
C10 C15 1.393(13)
C11 C12 1.415(13)
C11 H11 0.9300
C12 C13 1.334(17)
C12 H12 0.9300
C13 C14 1.409(15)
C13 H13 0.9300
C14 C15 1.381(12)
C14 H14 0.9300
C15 O3 1.429(11)
N1 S1 1.606(8)
O3 S1 1.605(8)
O4 S1 1.425(8)
O5 S1 1.416(7)

loop_
_geom_torsion_atom_site_label_1
_geom_torsion_atom_site_label_2
_geom_torsion_atom_site_label_3
_geom_torsion_atom_site_label_4
_geom_torsion
C6 C1 C2 C3 6.2(17)
Br1 C1 C2 C3 -174.3(9)
C1 C2 C3 C4 -5.8(17)
C2 C3 C4 C5 2.2(17)
C2 C3 C4 O1 -173.8(10)
C3 C4 C5 C6 0.9(17)
O1 C4 C5 C6 176.9(10)
C4 C5 C6 C1 -0.4(18)
C2 C1 C6 C5 -3.1(17)
Br1 C1 C6 C5 177.4(9)
O2 C7 C8 C9 30.3(17)
O1 C7 C8 C9 -154.1(9)
C7 C8 C9 N1 58.1(11)
C7 C8 C9 C10 -174.9(8)
N1 C9 C10 C11 -172.5(9)
C8 C9 C10 C11 60.9(13)
N1 C9 C10 C15 6.3(13)
C8 C9 C10 C15 -120.3(10)
C15 C10 C11 C12 1.8(15)
C9 C10 C11 C12 -179.3(10)
C10 C11 C12 C13 -4.1(18)
C11 C12 C13 C14 3.1(19)
C12 C13 C14 C15 0.0(16)
C13 C14 C15 C10 -2.4(15)
C13 C14 C15 O3 -177.6(9)
C11 C10 C15 C14 1.5(14)
C9 C10 C15 C14 -177.4(10)
C11 C10 C15 O3 176.2(9)
C9 C10 C15 O3 -2.7(14)
C10 C9 N1 S1 -36.4(10)
C8 C9 N1 S1 90.6(8)
O2 C7 O1 C4 -2.1(17)
C8 C7 O1 C4 -177.9(8)
C5 C4 O1 C7 96.3(11)
C3 C4 O1 C7 -87.5(11)
C14 C15 O3 S1 -156.4(7)
C10 C15 O3 S1 28.3(11)
C15 O3 S1 O5 -167.2(7)
C15 O3 S1 O4 63.3(8)
C15 O3 S1 N1 -51.7(7)
C9 N1 S1 O5 170.6(7)
C9 N1 S1 O4 -55.9(7)
C9 N1 S1 O3 57.6(7)
